data_2213095
loop_
_publ_author_name
'Yavuz K\"oysal'
'\,Samil I\,s\?ik'
'Umut Salg\?in'
'Nesrin G\"okhan'

_publ_section_title 4-Allyl-3-[(5-methyl-2-oxo-1,3-benzoxazol-3-yl)methyl]-1<i>H</i>-1,2,4-triazole-5(4<i>H</i>)-thione
_journal_coeditor_code AT2265
_journal_issue 5
_journal_name_full 'Acta Crystallographica Section E'
_journal_page_first o2462
_journal_page_last o2462
_journal_paper_doi 10.1107/S1600536807017163
_journal_volume 63
_journal_year 2007
_chemical_formula_iupac 'C14 H13 N4 O2 S'
_chemical_formula_moiety 'C14 H13 N4 O2 S'
_chemical_formula_sum 'C14 H13 N4 O2 S'
_chemical_formula_weight 301.34
_chemical_name_systematic
;
4-Allyl-3-[(5-methyl-2-oxo-1,3-benzoxazol-3-yl)methyl]-1H-1,2,4-
triazole-5(4H)-thione
;
_space_group_IT_number 61
_symmetry_cell_setting orthorhombic
_symmetry_space_group_name_Hall '-P 2ac 2ab'
_symmetry_space_group_name_H-M 'P b c a'
_atom_sites_solution_hydrogens geom
_atom_sites_solution_primary direct
_atom_sites_solution_secondary difmap
_cell_angle_alpha 90.00
_cell_angle_beta 90.00
_cell_angle_gamma 90.00
_cell_formula_units_Z 8
_cell_length_a 7.2848(3)
_cell_length_b 19.9139(7)
_cell_length_c 20.0634(10)
_cell_measurement_reflns_used 28896
_cell_measurement_temperature 293(2)
_cell_measurement_theta_max 27.23
_cell_measurement_theta_min 2.03
_cell_volume 2910.6(2)
_computing_cell_refinement X-AREA
_computing_data_collection 'X-AREA (Stoe & Cie, 2002)'
_computing_data_reduction 'X-RED32 (Stoe & Cie, 2002)'
_computing_molecular_graphics 'ORTEPIII (Burnett & Johnson, 1996)'
_computing_publication_material 'WinGX (Farrugia, 1999) and PARST (Nardelli, 1995)'
_computing_structure_refinement 'SHELXL97 (Sheldrick, 1997)'
_computing_structure_solution 'SHELXS97 (Sheldrick, 1997)'
_diffrn_ambient_temperature 293(2)
_diffrn_detector_area_resol_mean 6.67
_diffrn_measured_fraction_theta_full 1.000
_diffrn_measured_fraction_theta_max 1.000
_diffrn_measurement_device_type 'Stoe IPDS II'
_diffrn_measurement_method \w
_diffrn_radiation_monochromator graphite
_diffrn_radiation_source 'fine-focus sealed tube'
_diffrn_radiation_type MoK\a
_diffrn_radiation_wavelength 0.71073
_diffrn_reflns_av_R_equivalents 0.0782
_diffrn_reflns_av_sigmaI/netI 0.0345
_diffrn_reflns_limit_h_max 8
_diffrn_reflns_limit_h_min -8
_diffrn_reflns_limit_k_max 24
_diffrn_reflns_limit_k_min -24
_diffrn_reflns_limit_l_max 24
_diffrn_reflns_limit_l_min -24
_diffrn_reflns_number 32373
_diffrn_reflns_theta_full 26.00
_diffrn_reflns_theta_max 26.00
_diffrn_reflns_theta_min 2.03
_diffrn_standards_interval_time 0
_diffrn_standards_number 0
_exptl_absorpt_coefficient_mu 0.232
_exptl_absorpt_correction_T_max 0.9752
_exptl_absorpt_correction_T_min 0.8812
_exptl_absorpt_correction_type integration
_exptl_absorpt_process_details '(X-RED32; Stoe & Cie, 2002)'
_exptl_crystal_colour colourless
_exptl_crystal_density_diffrn 1.375
_exptl_crystal_density_method 'not measured'
_exptl_crystal_description 'prismatic plate'
_exptl_crystal_F_000 1256
_exptl_crystal_size_max 0.660
_exptl_crystal_size_mid 0.433
_exptl_crystal_size_min 0.110
_refine_diff_density_max 0.359
_refine_diff_density_min -0.185
_refine_ls_extinction_coef 0.0127(14)
_refine_ls_extinction_expression Fc^*^=kFc[1+0.001xFc^2^\l^3^/sin(2\q)]^-1/4^
_refine_ls_extinction_method 'SHELXL97 (Sheldrick, 1997)'
_refine_ls_goodness_of_fit_ref 0.996
_refine_ls_hydrogen_treatment mixed
_refine_ls_matrix_type full
_refine_ls_number_parameters 206
_refine_ls_number_reflns 2852
_refine_ls_number_restraints 40
_refine_ls_restrained_S_all 1.064
_refine_ls_R_factor_all 0.0568
_refine_ls_R_factor_gt 0.0421
_refine_ls_shift/su_max 0.001
_refine_ls_shift/su_mean 0.000
_refine_ls_structure_factor_coef Fsqd
_refine_ls_weighting_details 'calc w = 1/[\s^2^(Fo^2^)+(0.0768P)^2^+0.4236P] where P=(Fo^2^+2Fc^2^)/3'
_refine_ls_weighting_scheme calc
_refine_ls_wR_factor_gt 0.1160
_refine_ls_wR_factor_ref 0.1234
_reflns_number_gt 2153
_reflns_number_total 2852
_reflns_threshold_expression I>2\s(I)
_cod_data_source_file at2265.cif
_cod_data_source_block I
_cod_database_code 2213095
_cod_database_fobs_code 2213095

loop_
_symmetry_equiv_pos_as_xyz
'x, y, z'
'-x+1/2, -y, z+1/2'
'x+1/2, -y+1/2, -z'
'-x, y+1/2, -z+1/2'
'-x, -y, -z'
'x-1/2, y, -z-1/2'
'-x-1/2, y-1/2, z'
'x, -y-1/2, z-1/2'

loop_
_atom_site_type_symbol
_atom_site_label
_atom_site_fract_x
_atom_site_fract_y
_atom_site_fract_z
_atom_site_U_iso_or_equiv
_atom_site_adp_type
_atom_site_calc_flag
_atom_site_refinement_flags
_atom_site_occupancy
_atom_site_disorder_assembly
_atom_site_disorder_group
C C1 0.5897(3) 0.58195(10) 0.72142(10) 0.0474(5) Uani d . 1 . .
C C2 0.5409(3) 0.64148(11) 0.69131(12) 0.0546(5) Uani d . 1 . .
H H2 0.5378 0.6456 0.6451 0.065 Uiso calc R 1 . .
C C3 0.4962(3) 0.69562(12) 0.73275(13) 0.0618(6) Uani d . 1 . .
C C4 0.5000(4) 0.68683(14) 0.80144(14) 0.0700(7) Uani d . 1 . .
H H4 0.4682 0.7229 0.8285 0.084 Uiso calc R 1 . .
C C5 0.5491(3) 0.62663(14) 0.83159(13) 0.0666(6) Uani d . 1 . .
H H5 0.5509 0.6216 0.8777 0.080 Uiso calc R 1 . .
C C6 0.5942(3) 0.57553(11) 0.78965(11) 0.0527(5) Uani d . 1 . .
C C7 0.4474(4) 0.76210(13) 0.70312(19) 0.0875(9) Uani d . 1 . .
H H7A 0.4061 0.7558 0.6581 0.105 Uiso calc R 1 . .
H H7B 0.5534 0.7907 0.7033 0.105 Uiso calc R 1 . .
H H7C 0.3514 0.7825 0.7289 0.105 Uiso calc R 1 . .
C C8 0.6892(3) 0.47767(11) 0.74739(11) 0.0550(5) Uani d . 1 . .
C C9 0.6716(3) 0.50349(11) 0.62625(10) 0.0505(5) Uani d . 1 . .
H H9A 0.7428 0.4625 0.6227 0.061 Uiso calc R 1 . .
H H9B 0.7398 0.5391 0.6045 0.061 Uiso calc R 1 . .
C C10 0.4916(3) 0.49418(10) 0.59153(9) 0.0449(5) Uani d . 1 A .
C C11 0.2362(3) 0.44848(11) 0.55338(9) 0.0474(5) Uani d . 1 A .
C C12 0.4464(3) 0.36922(11) 0.61302(12) 0.0563(5) Uani d . 1 A .
H H12A 0.3375 0.3457 0.6282 0.068 Uiso calc R 1 . .
H H12B 0.5283 0.3744 0.6508 0.068 Uiso calc R 1 . .
C C13 0.5381(6) 0.32939(16) 0.5608(2) 0.1045(12) Uani d DU 1 . .
C C14A 0.6727(11) 0.2975(3) 0.5582(4) 0.143(3) Uani d PDU 0.747(11) A 1
H H14A 0.6702 0.2546 0.5400 0.171 Uiso calc PR 0.747(11) A 1
H H14B 0.7823 0.3151 0.5743 0.171 Uiso calc PR 0.747(11) A 1
C C14B 0.508(3) 0.2757(7) 0.5359(8) 0.116(8) Uani d PDU 0.253(11) A 2
H H14C 0.6033 0.2449 0.5306 0.140 Uiso calc PR 0.253(11) A 2
H H14D 0.3903 0.2648 0.5219 0.140 Uiso calc PR 0.253(11) A 2
N N1 0.6470(2) 0.52012(8) 0.69605(8) 0.0487(4) Uani d . 1 . .
N N2 0.3945(2) 0.43549(8) 0.58771(8) 0.0454(4) Uani d . 1 . .
N N3 0.2479(3) 0.51378(9) 0.53926(8) 0.0484(4) Uani d . 1 . .
N N4 0.4057(2) 0.54327(9) 0.56249(8) 0.0484(4) Uani d . 1 A .
O O1 0.6534(2) 0.51119(8) 0.80607(7) 0.0610(4) Uani d . 1 . .
O O2 0.7479(3) 0.42155(8) 0.74514(9) 0.0727(5) Uani d . 1 . .
S S1 0.06870(8) 0.39441(3) 0.53337(3) 0.0651(2) Uani d . 1 . .
H H3 0.164(4) 0.5385(13) 0.5201(14) 0.074(8) Uiso d . 1 . .

loop_
_atom_site_aniso_label
_atom_site_aniso_U_11
_atom_site_aniso_U_22
_atom_site_aniso_U_33
_atom_site_aniso_U_12
_atom_site_aniso_U_13
_atom_site_aniso_U_23
C1 0.0413(10) 0.0534(11) 0.0476(11) -0.0027(8) -0.0055(8) -0.0018(9)
C2 0.0520(12) 0.0544(12) 0.0574(13) -0.0014(9) -0.0062(10) 0.0018(10)
C3 0.0502(12) 0.0550(12) 0.0802(17) 0.0001(10) -0.0047(12) -0.0064(11)
C4 0.0606(14) 0.0706(15) 0.0787(17) -0.0002(12) 0.0043(13) -0.0218(13)
C5 0.0648(15) 0.0831(17) 0.0519(13) -0.0045(13) -0.0002(11) -0.0119(12)
C6 0.0480(11) 0.0622(13) 0.0480(11) -0.0032(9) -0.0053(9) -0.0011(10)
C7 0.0822(19) 0.0572(15) 0.123(3) 0.0068(13) -0.0054(18) -0.0013(16)
C8 0.0544(12) 0.0580(13) 0.0525(12) -0.0011(10) -0.0115(9) 0.0045(10)
C9 0.0484(11) 0.0576(11) 0.0455(10) -0.0002(9) -0.0018(9) -0.0024(9)
C10 0.0488(11) 0.0485(10) 0.0373(9) -0.0006(8) 0.0032(8) -0.0013(8)
C11 0.0509(11) 0.0525(11) 0.0389(9) 0.0006(9) -0.0003(8) -0.0009(8)
C12 0.0599(13) 0.0515(11) 0.0576(13) -0.0005(10) -0.0057(10) 0.0097(10)
C13 0.135(3) 0.0572(17) 0.121(3) 0.0325(19) 0.045(2) 0.0157(18)
C14A 0.133(6) 0.090(4) 0.205(7) 0.012(4) 0.068(6) 0.026(4)
C14B 0.109(14) 0.119(13) 0.121(12) 0.049(10) -0.011(9) -0.052(9)
N1 0.0518(10) 0.0512(9) 0.0431(9) 0.0012(7) -0.0073(8) 0.0017(7)
N2 0.0500(9) 0.0463(9) 0.0398(8) 0.0002(7) -0.0007(7) 0.0005(7)
N3 0.0505(10) 0.0516(10) 0.0431(9) 0.0011(8) -0.0050(8) 0.0001(7)
N4 0.0518(10) 0.0517(10) 0.0418(9) -0.0025(8) -0.0016(7) -0.0005(7)
O1 0.0697(10) 0.0679(10) 0.0453(8) -0.0009(8) -0.0112(7) 0.0047(7)
O2 0.0839(12) 0.0609(10) 0.0731(11) 0.0134(9) -0.0164(9) 0.0076(8)
S1 0.0596(4) 0.0580(4) 0.0776(4) -0.0082(3) -0.0178(3) 0.0040(3)

loop_
_atom_type_symbol
_atom_type_description
_atom_type_scat_dispersion_real
_atom_type_scat_dispersion_imag
_atom_type_scat_source
C C 0.0033 0.0016 'International Tables Vol C Tables 4.2.6.8 and 6.1.1.4'
H H 0.0000 0.0000 'International Tables Vol C Tables 4.2.6.8 and 6.1.1.4'
N N 0.0061 0.0033 'International Tables Vol C Tables 4.2.6.8 and 6.1.1.4'
O O 0.0106 0.0060 'International Tables Vol C Tables 4.2.6.8 and 6.1.1.4'
S S 0.1246 0.1234 'International Tables Vol C Tables 4.2.6.8 and 6.1.1.4'

loop_
_geom_angle_atom_site_label_1
_geom_angle_atom_site_label_2
_geom_angle_atom_site_label_3
_geom_angle
_geom_angle_publ_flag
C6 C1 C2 121.5(2) ?
C6 C1 N1 105.88(18) ?
C2 C1 N1 132.6(2) ?
C1 C2 C3 117.5(2) ?
C1 C2 H2 121.2 ?
C3 C2 H2 121.2 ?
C4 C3 C2 119.2(2) ?
C4 C3 C7 120.7(2) ?
C2 C3 C7 120.1(2) ?
C3 C4 C5 123.1(2) ?
C3 C4 H4 118.5 ?
C5 C4 H4 118.5 ?
C6 C5 C4 116.0(2) ?
C6 C5 H5 122.0 ?
C4 C5 H5 122.0 ?
C5 C6 C1 122.7(2) ?
C5 C6 O1 128.1(2) ?
C1 C6 O1 109.20(19) ?
C3 C7 H7A 109.5 ?
C3 C7 H7B 109.5 ?
H7A C7 H7B 109.5 ?
C3 C7 H7C 109.5 ?
H7A C7 H7C 109.5 ?
H7B C7 H7C 109.5 ?
O2 C8 N1 129.0(2) ?
O2 C8 O1 123.5(2) ?
N1 C8 O1 107.55(18) ?
N1 C9 C10 111.70(17) yes
N1 C9 H9A 109.3 ?
C10 C9 H9A 109.3 ?
N1 C9 H9B 109.3 ?
C10 C9 H9B 109.3 ?
H9A C9 H9B 107.9 ?
N4 C10 N2 111.65(18) ?
N4 C10 C9 122.53(18) ?
N2 C10 C9 125.80(18) ?
N3 C11 N2 103.75(18) ?
N3 C11 S1 128.44(16) ?
N2 C11 S1 127.80(16) ?
N2 C12 C13 110.8(2) ?
N2 C12 H12A 109.5 ?
C13 C12 H12A 109.5 ?
N2 C12 H12B 109.5 ?
C13 C12 H12B 109.5 ?
H12A C12 H12B 108.1 ?
C14A C13 C14B 69.5(8) ?
C14A C13 C12 134.8(6) ?
C14B C13 C12 133.9(10) ?
C13 C14A H14A 120.0 ?
C13 C14A H14B 120.0 ?
H14A C14A H14B 120.0 ?
C13 C14B H14C 120.0 ?
C13 C14B H14D 120.0 ?
H14C C14B H14D 120.0 ?
C8 N1 C1 109.74(17) ?
C8 N1 C9 123.95(18) ?
C1 N1 C9 126.18(17) ?
C11 N2 C10 107.61(16) ?
C11 N2 C12 124.25(17) ?
C10 N2 C12 128.12(17) ?
C11 N3 N4 113.48(17) ?
C11 N3 H3 126.7(18) ?
N4 N3 H3 119.6(18) ?
C10 N4 N3 103.51(17) ?
C8 O1 C6 107.59(16) ?

loop_
_geom_bond_atom_site_label_1
_geom_bond_atom_site_label_2
_geom_bond_distance
_geom_bond_publ_flag
C1 C6 1.375(3) ?
C1 C2 1.377(3) ?
C1 N1 1.396(3) ?
C2 C3 1.400(3) ?
C2 H2 0.9300 ?
C3 C4 1.390(4) ?
C3 C7 1.494(4) ?
C4 C5 1.390(4) ?
C4 H4 0.9300 ?
C5 C6 1.361(3) ?
C5 H5 0.9300 ?
C6 O1 1.391(3) ?
C7 H7A 0.9600 ?
C7 H7B 0.9600 ?
C7 H7C 0.9600 ?
C8 O2 1.198(3) yes
C8 N1 1.368(3) ?
C8 O1 1.378(3) ?
C9 N1 1.450(3) ?
C9 C10 1.496(3) ?
C9 H9A 0.9700 ?
C9 H9B 0.9700 ?
C10 N4 1.299(3) yes
C10 N2 1.368(2) ?
C11 N3 1.334(3) ?
C11 N2 1.368(2) ?
C11 S1 1.676(2) ?
C12 N2 1.464(3) ?
C12 C13 1.474(4) ?
C12 H12A 0.9700 ?
C12 H12B 0.9700 ?
C13 C14A 1.169(7) ?
C13 C14B 1.200(13) ?
C14A H14A 0.9300 ?
C14A H14B 0.9300 ?
C14B H14C 0.9300 ?
C14B H14D 0.9300 ?
N3 N4 1.373(2) yes
N3 H3 0.87(3) ?

loop_
_geom_hbond_atom_site_label_D
_geom_hbond_atom_site_label_H
_geom_hbond_atom_site_label_A
_geom_hbond_site_symmetry_A
_geom_hbond_distance_DH
_geom_hbond_distance_HA
_geom_hbond_distance_DA
_geom_hbond_angle_DHA
N3 H3 S1 5_566 0.87(3) 2.41(3) 3.284(2) 179(3)
C14A H14B S1 1_655 0.93 2.74 3.506(7) 140.0

loop_
_geom_torsion_atom_site_label_1
_geom_torsion_atom_site_label_2
_geom_torsion_atom_site_label_3
_geom_torsion_atom_site_label_4
_geom_torsion
_geom_torsion_publ_flag
C6 C1 C2 C3 0.1(3) ?
N1 C1 C2 C3 -177.5(2) ?
C1 C2 C3 C4 -1.0(3) ?
C1 C2 C3 C7 178.2(2) ?
C2 C3 C4 C5 1.0(4) ?
C7 C3 C4 C5 -178.3(2) ?
C3 C4 C5 C6 0.0(4) ?
C4 C5 C6 C1 -0.9(4) ?
C4 C5 C6 O1 177.8(2) ?
C2 C1 C6 C5 0.9(3) ?
N1 C1 C6 C5 179.1(2) ?
C2 C1 C6 O1 -178.09(19) ?
N1 C1 C6 O1 0.1(2) ?
N1 C9 C10 N4 90.2(2) yes
N1 C9 C10 N2 -87.7(2) ?
N2 C12 C13 C14A 131.5(6) ?
N2 C12 C13 C14B -122.9(12) ?
O2 C8 N1 C1 -177.5(2) ?
O1 C8 N1 C1 2.0(2) ?
O2 C8 N1 C9 -1.4(4) ?
O1 C8 N1 C9 178.11(18) ?
C6 C1 N1 C8 -1.3(2) ?
C2 C1 N1 C8 176.6(2) ?
C6 C1 N1 C9 -177.32(18) ?
C2 C1 N1 C9 0.6(4) ?
C10 C9 N1 C8 110.1(2) ?
C10 C9 N1 C1 -74.4(3) ?
N3 C11 N2 C10 -0.4(2) ?
S1 C11 N2 C10 179.11(16) ?
N3 C11 N2 C12 -178.78(18) ?
S1 C11 N2 C12 0.7(3) ?
N4 C10 N2 C11 0.4(2) ?
C9 C10 N2 C11 178.45(18) ?
N4 C10 N2 C12 178.69(18) ?
C9 C10 N2 C12 -3.2(3) ?
C13 C12 N2 C11 84.5(3) ?
C13 C12 N2 C10 -93.5(3) ?
N2 C11 N3 N4 0.3(2) ?
S1 C11 N3 N4 -179.20(15) ?
N2 C10 N4 N3 -0.2(2) ?
C9 C10 N4 N3 -178.34(17) ?
C11 N3 N4 C10 -0.1(2) ?
O2 C8 O1 C6 177.7(2) ?
N1 C8 O1 C6 -1.9(2) ?
C5 C6 O1 C8 -177.8(2) ?
C1 C6 O1 C8 1.1(2) ?
